data_1506893
loop_
_publ_author_name
'Renaudet, Olivier'
'Reymond, Jean-Louis'

_publ_section_title
;
 Synthesis of ether oligomers.
;
_journal_issue 3
_journal_name_full 'Organic letters'
_journal_page_first 397
_journal_page_last 400
_journal_paper_doi 10.1021/ol036300d
_journal_volume 6
_journal_year 2004
_chemical_formula_moiety 'C31 H29 N O7'
_chemical_formula_sum 'C31 H29 N O7'
_chemical_formula_weight 527.55
_chemical_name_systematic
; 
 ? 
;
_space_group_IT_number 2
_symmetry_cell_setting triclinic
_symmetry_space_group_name_Hall '-P 1'
_symmetry_space_group_name_H-M 'P -1'
_atom_sites_solution_hydrogens difmap
_atom_sites_solution_primary direct
_atom_sites_solution_secondary difmap
_audit_creation_method SHELXL-97
_cell_angle_alpha 77.431(12)
_cell_angle_beta 77.178(12)
_cell_angle_gamma 79.479(12)
_cell_formula_units_Z 2
_cell_length_a 9.5168(14)
_cell_length_b 10.0609(14)
_cell_length_c 14.103(2)
_cell_measurement_reflns_used 9865
_cell_measurement_temperature 153(2)
_cell_measurement_theta_max 26.04
_cell_measurement_theta_min 1.99
_cell_volume 1272.2(3)
_computing_cell_refinement 'X-Area V1.17 (STOE & Cie GmbH, 2002)'
_computing_data_collection 'X-Area V1.17 (STOE & Cie GmbH, 2002)'
_computing_data_reduction 'X-RED32 V1.04 (STOE & Cie GmbH, 2002)'
_computing_molecular_graphics 'PLATON  (Spek, 1990)'
_computing_publication_material 'SHELXL-97 (Sheldrick, 1997)'
_computing_structure_refinement 'SHELXL-97 (Sheldrick, 1997)'
_computing_structure_solution 'SHELXS-97 (Sheldrick, 1990)'
_diffrn_ambient_temperature 153(2)
_diffrn_measured_fraction_theta_full 0.979
_diffrn_measured_fraction_theta_max 0.979
_diffrn_measurement_device_type 'STOE IPDS-2'
_diffrn_measurement_method 'rotation method'
_diffrn_radiation_monochromator graphite
_diffrn_radiation_source 'fine-focus sealed tube'
_diffrn_radiation_type MoK\a
_diffrn_radiation_wavelength 0.71073
_diffrn_reflns_av_R_equivalents 0.0459
_diffrn_reflns_av_sigmaI/netI 0.0427
_diffrn_reflns_limit_h_max 11
_diffrn_reflns_limit_h_min -10
_diffrn_reflns_limit_k_max 12
_diffrn_reflns_limit_k_min -12
_diffrn_reflns_limit_l_max 17
_diffrn_reflns_limit_l_min -17
_diffrn_reflns_number 10458
_diffrn_reflns_theta_full 25.50
_diffrn_reflns_theta_max 25.50
_diffrn_reflns_theta_min 1.51
_diffrn_standards_decay_% 0
_diffrn_standards_number 0
_exptl_absorpt_coefficient_mu 0.098
_exptl_absorpt_correction_type none
_exptl_crystal_colour colourless
_exptl_crystal_density_diffrn 1.377
_exptl_crystal_density_meas ?
_exptl_crystal_density_method 'not measured'
_exptl_crystal_description plate
_exptl_crystal_F_000 556
_exptl_crystal_size_max 0.30
_exptl_crystal_size_mid 0.30
_exptl_crystal_size_min 0.15
_refine_diff_density_max 0.164
_refine_diff_density_min -0.249
_refine_diff_density_rms 0.035
_refine_ls_extinction_coef 0.021(3)
_refine_ls_extinction_expression Fc^*^=kFc[1+0.001xFc^2^\l^3^/sin(2\q)]^-1/4^
_refine_ls_extinction_method SHELXL
_refine_ls_goodness_of_fit_ref 1.013
_refine_ls_hydrogen_treatment refall
_refine_ls_matrix_type full
_refine_ls_number_parameters 469
_refine_ls_number_reflns 4644
_refine_ls_number_restraints 0
_refine_ls_restrained_S_all 1.013
_refine_ls_R_factor_all 0.0548
_refine_ls_R_factor_gt 0.0375
_refine_ls_shift/su_max 0.001
_refine_ls_shift/su_mean <0.001
_refine_ls_structure_factor_coef Fsqd
_refine_ls_weighting_details 'calc w=1/[\s^2^(Fo^2^)+(0.0554P)^2^+0.0848P] where P=(Fo^2^+2Fc^2^)/3'
_refine_ls_weighting_scheme calc
_refine_ls_wR_factor_gt 0.0917
_refine_ls_wR_factor_ref 0.0990
_reflns_number_gt 3568
_reflns_number_total 4644
_reflns_threshold_expression I>2sigma(I)
_cod_data_source_file ol036300dsi20031125_105911.cif
_cod_data_source_block ether43
_cod_depositor_comments
;
The following automatic conversions were performed:
'_atom_site_symetry_multiplicity' tag replaced with
'_atom_site_symmetry_multiplicity'.

Automatic conversion script
Id: cif_correct_tags 1440 2010-10-19 06:21:57Z saulius 

The following automatic conversions were performed:

'_exptl_crystal_density_meas' value 'none' was changed to '?' - the
value is perceived as not measured.

Automatic conversion script
Id: cif_fix_values 3008 2015-01-20 13:52:24Z robertas 
;
_cod_database_code 1506893

loop_
_symmetry_equiv_pos_as_xyz
'x, y, z'
'-x, -y, -z'

loop_
_atom_site_label
_atom_site_type_symbol
_atom_site_fract_x
_atom_site_fract_y
_atom_site_fract_z
_atom_site_U_iso_or_equiv
_atom_site_adp_type
_atom_site_occupancy
_atom_site_symmetry_multiplicity
_atom_site_calc_flag
O1 O 0.97350(13) -0.30530(13) 1.02050(10) 0.0460(3) Uani 1 1 d
O2 O 0.48420(12) 0.08510(11) 0.80559(8) 0.0304(3) Uani 1 1 d
O3 O 0.63831(12) 0.15214(11) 0.91217(9) 0.0327(3) Uani 1 1 d
O4 O 0.12170(11) 0.56169(11) 0.56331(8) 0.0323(3) Uani 1 1 d
O5 O -0.18110(12) 1.11788(11) 0.35079(9) 0.0346(3) Uani 1 1 d
O6 O -0.31132(14) 0.84301(14) 0.59501(10) 0.0509(4) Uani 1 1 d
O7 O -0.35632(16) 1.03995(15) 0.50809(12) 0.0703(5) Uani 1 1 d
N1 N -0.27613(14) 0.93369(13) 0.52567(10) 0.0293(3) Uani 1 1 d
C1 C 0.89094(17) -0.32285(18) 0.97143(13) 0.0348(4) Uani 1 1 d
H1 H 0.8919(19) -0.417(2) 0.9587(14) 0.037(5) Uiso 1 1 d
C2 C 0.78454(16) -0.21674(16) 0.92834(12) 0.0295(3) Uani 1 1 d
C3 C 0.76591(17) -0.08098(16) 0.94407(12) 0.0297(3) Uani 1 1 d
H3 H 0.828(2) -0.0573(19) 0.9833(14) 0.038(5) Uiso 1 1 d
C4 C 0.66472(16) 0.01758(16) 0.90281(11) 0.0280(3) Uani 1 1 d
C5 C 0.57925(16) -0.01897(15) 0.84426(11) 0.0268(3) Uani 1 1 d
C6 C 0.59806(17) -0.15345(16) 0.82946(12) 0.0307(3) Uani 1 1 d
H6 H 0.539(2) -0.1802(19) 0.7907(14) 0.038(5) Uiso 1 1 d
C7 C 0.70059(17) -0.25171(16) 0.87130(12) 0.0317(4) Uani 1 1 d
H7 H 0.716(2) -0.347(2) 0.8591(15) 0.048(5) Uiso 1 1 d
C8 C 0.39687(18) 0.05284(16) 0.74319(12) 0.0292(3) Uani 1 1 d
H8A H 0.323(2) -0.0083(19) 0.7863(14) 0.038(5) Uiso 1 1 d
H8B H 0.4590(19) 0.0060(19) 0.6932(14) 0.035(5) Uiso 1 1 d
C9 C 0.32239(16) 0.18583(15) 0.69452(11) 0.0271(3) Uani 1 1 d
C10 C 0.17917(17) 0.23777(16) 0.73044(12) 0.0285(3) Uani 1 1 d
H10 H 0.127(2) 0.1846(19) 0.7877(14) 0.035(5) Uiso 1 1 d
C11 C 0.11199(16) 0.36320(16) 0.68619(12) 0.0279(3) Uani 1 1 d
C12 C 0.19306(16) 0.43823(15) 0.60372(11) 0.0275(3) Uani 1 1 d
C13 C 0.33585(17) 0.38835(17) 0.56617(12) 0.0291(3) Uani 1 1 d
H13 H 0.390(2) 0.4388(19) 0.5097(15) 0.035(5) Uiso 1 1 d
C14 C 0.39857(17) 0.26203(16) 0.61142(12) 0.0294(3) Uani 1 1 d
H14 H 0.4958(18) 0.2245(17) 0.5871(12) 0.025(4) Uiso 1 1 d
C15 C -0.04219(19) 0.4190(2) 0.72686(15) 0.0381(4) Uani 1 1 d
H15A H -0.100(3) 0.446(3) 0.675(2) 0.077(8) Uiso 1 1 d
H15B H -0.047(3) 0.505(3) 0.7464(19) 0.074(8) Uiso 1 1 d
H15C H -0.087(3) 0.351(3) 0.778(2) 0.090(9) Uiso 1 1 d
C16 C 0.20307(18) 0.64685(17) 0.48392(12) 0.0312(4) Uani 1 1 d
H16A H 0.285(2) 0.6746(19) 0.5077(14) 0.037(5) Uiso 1 1 d
H16B H 0.250(2) 0.596(2) 0.4280(15) 0.045(5) Uiso 1 1 d
C17 C 0.10110(16) 0.77063(16) 0.44735(11) 0.0278(3) Uani 1 1 d
C18 C -0.03973(16) 0.79690(16) 0.49795(12) 0.0265(3) Uani 1 1 d
H18 H -0.0767(19) 0.7362(19) 0.5577(14) 0.034(5) Uiso 1 1 d
C19 C -0.13144(15) 0.91342(15) 0.46481(11) 0.0261(3) Uani 1 1 d
C20 C -0.08550(16) 1.00735(15) 0.37884(11) 0.0271(3) Uani 1 1 d
C21 C 0.05639(17) 0.97899(16) 0.32797(12) 0.0291(3) Uani 1 1 d
H21 H 0.090(2) 1.046(2) 0.2699(15) 0.040(5) Uiso 1 1 d
C22 C 0.14760(17) 0.86286(16) 0.36175(12) 0.0295(3) Uani 1 1 d
H22 H 0.245(2) 0.8476(19) 0.3250(14) 0.036(5) Uiso 1 1 d
C23 C -0.13726(18) 1.21842(17) 0.26624(12) 0.0312(4) Uani 1 1 d
H23A H -0.052(2) 1.257(2) 0.2760(15) 0.044(5) Uiso 1 1 d
H23B H -0.110(2) 1.174(2) 0.2071(16) 0.047(5) Uiso 1 1 d
C24 C -0.26582(16) 1.33027(16) 0.25649(11) 0.0282(3) Uani 1 1 d
C25 C -0.40466(17) 1.31110(17) 0.30825(13) 0.0307(3) Uani 1 1 d
H25 H -0.420(2) 1.224(2) 0.3524(15) 0.041(5) Uiso 1 1 d
C26 C -0.52055(18) 1.41603(17) 0.29655(13) 0.0336(4) Uani 1 1 d
H26 H -0.614(2) 1.400(2) 0.3320(15) 0.043(5) Uiso 1 1 d
C27 C -0.49817(19) 1.54017(17) 0.23500(13) 0.0346(4) Uani 1 1 d
H27 H -0.578(2) 1.614(2) 0.2289(15) 0.050(6) Uiso 1 1 d
C28 C -0.3599(2) 1.55975(17) 0.18329(12) 0.0346(4) Uani 1 1 d
H28 H -0.346(2) 1.648(2) 0.1383(15) 0.043(5) Uiso 1 1 d
C29 C -0.24455(19) 1.45510(16) 0.19363(12) 0.0312(4) Uani 1 1 d
H29 H -0.152(2) 1.4677(19) 0.1602(14) 0.033(5) Uiso 1 1 d
C30 C 0.71792(19) 0.19225(17) 0.97429(13) 0.0329(4) Uani 1 1 d
H30A H 0.824(2) 0.1760(18) 0.9485(13) 0.033(5) Uiso 1 1 d
H30B H 0.7020(19) 0.1297(19) 1.0419(14) 0.034(5) Uiso 1 1 d
C31 C 0.6646(2) 0.34104(19) 0.97912(15) 0.0395(4) Uani 1 1 d
H31A H 0.686(2) 0.404(2) 0.9121(18) 0.057(6) Uiso 1 1 d
H31B H 0.555(2) 0.357(2) 1.0012(16) 0.051(6) Uiso 1 1 d
H31C H 0.713(2) 0.369(2) 1.0234(17) 0.054(6) Uiso 1 1 d

loop_
_atom_site_aniso_label
_atom_site_aniso_U_11
_atom_site_aniso_U_22
_atom_site_aniso_U_33
_atom_site_aniso_U_23
_atom_site_aniso_U_13
_atom_site_aniso_U_12
O1 0.0384(7) 0.0439(7) 0.0546(8) 0.0000(6) -0.0208(6) 0.0007(6)
O2 0.0351(6) 0.0248(5) 0.0346(6) -0.0057(5) -0.0183(5) 0.0017(5)
O3 0.0398(6) 0.0248(6) 0.0381(6) -0.0074(5) -0.0182(5) -0.0013(5)
O4 0.0292(5) 0.0264(6) 0.0353(6) 0.0021(5) -0.0060(5) 0.0019(5)
O5 0.0297(6) 0.0292(6) 0.0359(6) 0.0059(5) -0.0048(5) 0.0029(5)
O6 0.0398(7) 0.0450(8) 0.0472(8) 0.0132(6) 0.0079(6) 0.0014(6)
O7 0.0478(8) 0.0482(9) 0.0738(11) 0.0200(8) 0.0203(7) 0.0217(7)
N1 0.0282(6) 0.0270(7) 0.0306(7) -0.0043(6) -0.0043(5) -0.0015(6)
C1 0.0304(8) 0.0327(9) 0.0369(9) 0.0012(7) -0.0075(7) -0.0006(7)
C2 0.0271(7) 0.0276(8) 0.0292(8) 0.0004(6) -0.0040(6) -0.0005(6)
C3 0.0297(8) 0.0306(8) 0.0282(8) -0.0014(7) -0.0084(6) -0.0038(6)
C4 0.0308(8) 0.0249(7) 0.0277(8) -0.0028(6) -0.0063(6) -0.0038(6)
C5 0.0277(7) 0.0235(7) 0.0270(8) -0.0003(6) -0.0068(6) -0.0011(6)
C6 0.0343(8) 0.0261(8) 0.0327(9) -0.0041(7) -0.0115(7) -0.0017(7)
C7 0.0342(8) 0.0234(8) 0.0360(9) -0.0026(7) -0.0090(7) -0.0009(7)
C8 0.0331(8) 0.0274(8) 0.0307(8) -0.0069(7) -0.0137(7) -0.0024(7)
C9 0.0316(7) 0.0251(8) 0.0278(8) -0.0061(6) -0.0126(6) -0.0023(6)
C10 0.0313(8) 0.0269(8) 0.0284(8) -0.0038(7) -0.0081(6) -0.0058(6)
C11 0.0276(7) 0.0272(8) 0.0300(8) -0.0062(6) -0.0076(6) -0.0033(6)
C12 0.0305(8) 0.0236(7) 0.0301(8) -0.0046(6) -0.0124(6) 0.0001(6)
C13 0.0288(8) 0.0294(8) 0.0275(8) -0.0025(7) -0.0065(6) -0.0024(7)
C14 0.0258(7) 0.0305(8) 0.0315(8) -0.0069(7) -0.0073(6) 0.0008(6)
C15 0.0312(9) 0.0337(10) 0.0449(11) -0.0052(8) -0.0043(8) 0.0006(7)
C16 0.0302(8) 0.0301(8) 0.0290(8) 0.0001(7) -0.0055(7) 0.0002(7)
C17 0.0300(8) 0.0259(8) 0.0274(8) -0.0048(7) -0.0074(6) -0.0013(6)
C18 0.0305(8) 0.0242(7) 0.0248(8) -0.0039(6) -0.0066(6) -0.0027(6)
C19 0.0257(7) 0.0257(8) 0.0268(8) -0.0061(6) -0.0049(6) -0.0020(6)
C20 0.0282(7) 0.0239(8) 0.0294(8) -0.0046(6) -0.0094(6) 0.0001(6)
C21 0.0304(8) 0.0258(8) 0.0276(8) -0.0003(7) -0.0034(6) -0.0031(6)
C22 0.0271(8) 0.0300(8) 0.0298(8) -0.0058(7) -0.0045(6) -0.0008(6)
C23 0.0335(8) 0.0269(8) 0.0308(9) 0.0010(7) -0.0077(7) -0.0034(7)
C24 0.0332(8) 0.0265(8) 0.0275(8) -0.0062(6) -0.0118(6) -0.0018(6)
C25 0.0332(8) 0.0250(8) 0.0349(9) -0.0045(7) -0.0110(7) -0.0020(7)
C26 0.0320(8) 0.0327(9) 0.0374(9) -0.0083(7) -0.0100(7) -0.0015(7)
C27 0.0415(9) 0.0293(8) 0.0345(9) -0.0089(7) -0.0168(7) 0.0068(7)
C28 0.0506(10) 0.0250(8) 0.0291(8) -0.0026(7) -0.0144(7) -0.0025(7)
C29 0.0369(9) 0.0286(8) 0.0284(8) -0.0041(7) -0.0086(7) -0.0042(7)
C30 0.0366(9) 0.0339(9) 0.0328(9) -0.0074(7) -0.0142(7) -0.0057(7)
C31 0.0472(11) 0.0352(9) 0.0425(11) -0.0135(9) -0.0149(8) -0.0066(8)

loop_
_atom_type_symbol
_atom_type_description
_atom_type_scat_dispersion_real
_atom_type_scat_dispersion_imag
_atom_type_scat_source
C C 0.0033 0.0016 'International Tables Vol C Tables 4.2.6.8 and 6.1.1.4'
H H 0.0000 0.0000 'International Tables Vol C Tables 4.2.6.8 and 6.1.1.4'
N N 0.0061 0.0033 'International Tables Vol C Tables 4.2.6.8 and 6.1.1.4'
O O 0.0106 0.0060 'International Tables Vol C Tables 4.2.6.8 and 6.1.1.4'

loop_
_geom_angle_atom_site_label_1
_geom_angle_atom_site_label_2
_geom_angle_atom_site_label_3
_geom_angle
C5 O2 C8 117.21(11)
C4 O3 C30 116.85(12)
C12 O4 C16 117.67(12)
C20 O5 C23 120.06(12)
O7 N1 O6 121.67(14)
O7 N1 C19 119.94(14)
O6 N1 C19 118.36(13)
O1 C1 C2 125.60(17)
O1 C1 H1 119.6(10)
C2 C1 H1 114.8(11)
C7 C2 C3 119.86(14)
C7 C2 C1 118.97(15)
C3 C2 C1 121.17(15)
C4 C3 C2 120.23(15)
C4 C3 H3 120.8(11)
C2 C3 H3 118.9(11)
O3 C4 C3 125.37(14)
O3 C4 C5 115.04(13)
C3 C4 C5 119.59(14)
O2 C5 C6 124.84(14)
O2 C5 C4 115.41(13)
C6 C5 C4 119.75(14)
C5 C6 C7 120.08(15)
C5 C6 H6 120.5(11)
C7 C6 H6 119.4(11)
C2 C7 C6 120.48(15)
C2 C7 H7 119.6(11)
C6 C7 H7 119.9(12)
O2 C8 C9 107.53(12)
O2 C8 H8A 109.0(10)
C9 C8 H8A 111.1(10)
O2 C8 H8B 109.7(11)
C9 C8 H8B 109.2(11)
H8A C8 H8B 110.2(15)
C14 C9 C10 118.34(14)
C14 C9 C8 119.25(14)
C10 C9 C8 122.40(15)
C11 C10 C9 122.01(16)
C11 C10 H10 120.1(10)
C9 C10 H10 117.9(10)
C10 C11 C12 118.01(14)
C10 C11 C15 121.37(16)
C12 C11 C15 120.61(15)
O4 C12 C13 123.33(15)
O4 C12 C11 115.58(13)
C13 C12 C11 121.09(14)
C14 C13 C12 119.28(16)
C14 C13 H13 119.7(11)
C12 C13 H13 121.0(11)
C13 C14 C9 121.26(15)
C13 C14 H14 121.4(10)
C9 C14 H14 117.4(10)
C11 C15 H15A 111.0(15)
C11 C15 H15B 111.3(15)
H15A C15 H15B 101(2)
C11 C15 H15C 110.5(17)
H15A C15 H15C 108(2)
H15B C15 H15C 114(2)
O4 C16 C17 108.25(12)
O4 C16 H16A 109.7(11)
C17 C16 H16A 111.4(10)
O4 C16 H16B 111.0(12)
C17 C16 H16B 109.6(11)
H16A C16 H16B 106.9(15)
C18 C17 C22 118.31(14)
C18 C17 C16 121.17(15)
C22 C17 C16 120.52(13)
C17 C18 C19 120.57(15)
C17 C18 H18 121.3(10)
C19 C18 H18 118.1(10)
C18 C19 C20 121.59(14)
C18 C19 N1 116.05(14)
C20 C19 N1 122.35(13)
O5 C20 C21 124.48(15)
O5 C20 C19 118.24(13)
C21 C20 C19 117.27(14)
C22 C21 C20 120.83(16)
C22 C21 H21 121.6(11)
C20 C21 H21 117.5(11)
C21 C22 C17 121.43(14)
C21 C22 H22 118.3(11)
C17 C22 H22 120.3(11)
O5 C23 C24 107.30(13)
O5 C23 H23A 109.2(12)
C24 C23 H23A 110.7(11)
O5 C23 H23B 108.6(12)
C24 C23 H23B 110.7(12)
H23A C23 H23B 110.4(16)
C25 C24 C29 119.13(14)
C25 C24 C23 121.59(14)
C29 C24 C23 119.29(14)
C24 C25 C26 119.91(16)
C24 C25 H25 119.3(11)
C26 C25 H25 120.8(11)
C27 C26 C25 120.58(17)
C27 C26 H26 121.5(12)
C25 C26 H26 118.0(12)
C26 C27 C28 119.68(15)
C26 C27 H27 120.2(13)
C28 C27 H27 120.1(13)
C27 C28 C29 119.97(16)
C27 C28 H28 118.6(11)
C29 C28 H28 121.4(11)
C28 C29 C24 120.71(16)
C28 C29 H29 120.6(12)
C24 C29 H29 118.7(12)
O3 C30 C31 107.63(13)
O3 C30 H30A 110.7(10)
C31 C30 H30A 111.9(10)
O3 C30 H30B 108.4(10)
C31 C30 H30B 112.8(10)
H30A C30 H30B 105.3(14)
C30 C31 H31A 112.7(12)
C30 C31 H31B 111.1(12)
H31A C31 H31B 105.2(17)
C30 C31 H31C 109.2(13)
H31A C31 H31C 107.4(18)
H31B C31 H31C 111.1(17)

loop_
_geom_bond_atom_site_label_1
_geom_bond_atom_site_label_2
_geom_bond_distance
O1 C1 1.214(2)
O2 C5 1.3552(18)
O2 C8 1.4553(18)
O3 C4 1.3610(18)
O3 C30 1.4369(19)
O4 C12 1.3727(18)
O4 C16 1.424(2)
O5 C20 1.3490(18)
O5 C23 1.424(2)
O6 N1 1.2161(19)
O7 N1 1.2073(18)
N1 C19 1.4571(19)
C1 C2 1.460(2)
C1 H1 0.998(19)
C2 C7 1.386(2)
C2 C3 1.404(2)
C3 C4 1.378(2)
C3 H3 0.981(19)
C4 C5 1.421(2)
C5 C6 1.387(2)
C6 C7 1.388(2)
C6 H6 0.973(19)
C7 H7 0.99(2)
C8 C9 1.495(2)
C8 H8A 1.03(2)
C8 H8B 0.963(19)
C9 C14 1.386(2)
C9 C10 1.391(2)
C10 C11 1.389(2)
C10 H10 0.96(2)
C11 C12 1.396(2)
C11 C15 1.504(2)
C12 C13 1.388(2)
C13 C14 1.385(2)
C13 H13 0.95(2)
C14 H14 0.951(17)
C15 H15A 0.97(3)
C15 H15B 0.95(3)
C15 H15C 0.96(3)
C16 C17 1.503(2)
C16 H16A 1.021(19)
C16 H16B 1.01(2)
C17 C18 1.380(2)
C17 C22 1.393(2)
C18 C19 1.387(2)
C18 H18 0.96(2)
C19 C20 1.404(2)
C20 C21 1.392(2)
C21 C22 1.384(2)
C21 H21 0.97(2)
C22 H22 0.961(19)
C23 C24 1.512(2)
C23 H23A 1.01(2)
C23 H23B 0.99(2)
C24 C25 1.385(2)
C24 C29 1.390(2)
C25 C26 1.392(2)
C25 H25 0.97(2)
C26 C27 1.379(3)
C26 H26 0.94(2)
C27 C28 1.382(3)
C27 H27 0.97(2)
C28 C29 1.384(2)
C28 H28 0.99(2)
C29 H29 0.92(2)
C30 C31 1.502(2)
C30 H30A 0.991(18)
C30 H30B 1.019(19)
C31 H31A 1.02(2)
C31 H31B 1.01(2)
C31 H31C 0.97(2)

loop_
_geom_hbond_atom_site_label_D
_geom_hbond_atom_site_label_H
_geom_hbond_atom_site_label_A
_geom_hbond_distance_DH
_geom_hbond_distance_HA
_geom_hbond_distance_DA
_geom_hbond_angle_DHA
_geom_hbond_site_symmetry_A
_geom_hbond_publ_flag
C14 H14 O7 0.951(18) 2.433(17) 3.250(2) 143.9(14) 1_645 yes
C18 H18 O4 0.964(19) 2.334(19) 2.676(2) 100.0(13) . yes
C18 H18 O6 0.964(19) 2.295(19) 2.653(2) 101.0(13) . yes
C25 H25 O5 0.97(2) 2.33(2) 2.686(2) 100.9(14) . yes
C26 H26 O6 0.94(2) 2.60(2) 3.224(2) 124.2(15) 2_476 yes

loop_
_geom_torsion_atom_site_label_1
_geom_torsion_atom_site_label_2
_geom_torsion_atom_site_label_3
_geom_torsion_atom_site_label_4
_geom_torsion
O1 C1 C2 C7 178.02(17)
O1 C1 C2 C3 -2.2(3)
C7 C2 C3 C4 -0.2(2)
C1 C2 C3 C4 -179.92(15)
C30 O3 C4 C3 -3.2(2)
C30 O3 C4 C5 177.39(13)
C2 C3 C4 O3 -179.31(15)
C2 C3 C4 C5 0.0(2)
C8 O2 C5 C6 -0.7(2)
C8 O2 C5 C4 178.60(13)
O3 C4 C5 O2 0.3(2)
C3 C4 C5 O2 -179.08(14)
O3 C4 C5 C6 179.63(14)
C3 C4 C5 C6 0.2(2)
O2 C5 C6 C7 178.88(15)
C4 C5 C6 C7 -0.3(2)
C3 C2 C7 C6 0.0(2)
C1 C2 C7 C6 179.80(15)
C5 C6 C7 C2 0.2(3)
C5 O2 C8 C9 -169.60(13)
O2 C8 C9 C14 80.89(17)
O2 C8 C9 C10 -98.07(17)
C14 C9 C10 C11 -0.7(2)
C8 C9 C10 C11 178.32(14)
C9 C10 C11 C12 -0.5(2)
C9 C10 C11 C15 -179.03(15)
C16 O4 C12 C13 -5.2(2)
C16 O4 C12 C11 175.24(13)
C10 C11 C12 O4 -179.62(13)
C15 C11 C12 O4 -1.1(2)
C10 C11 C12 C13 0.8(2)
C15 C11 C12 C13 179.36(15)
O4 C12 C13 C14 -179.49(14)
C11 C12 C13 C14 0.0(2)
C12 C13 C14 C9 -1.2(2)
C10 C9 C14 C13 1.5(2)
C8 C9 C14 C13 -177.46(14)
C12 O4 C16 C17 176.16(12)
O4 C16 C17 C18 9.0(2)
O4 C16 C17 C22 -171.83(14)
C22 C17 C18 C19 -0.9(2)
C16 C17 C18 C19 178.28(14)
C17 C18 C19 C20 0.7(2)
C17 C18 C19 N1 -177.91(13)
O7 N1 C19 C18 171.67(16)
O6 N1 C19 C18 -6.5(2)
O7 N1 C19 C20 -6.9(2)
O6 N1 C19 C20 174.87(15)
C23 O5 C20 C21 -2.8(2)
C23 O5 C20 C19 177.58(14)
C18 C19 C20 O5 179.55(14)
N1 C19 C20 O5 -1.9(2)
C18 C19 C20 C21 -0.1(2)
N1 C19 C20 C21 178.42(14)
O5 C20 C21 C22 -179.87(14)
C19 C20 C21 C22 -0.2(2)
C20 C21 C22 C17 0.0(2)
C18 C17 C22 C21 0.6(2)
C16 C17 C22 C21 -178.62(15)
C20 O5 C23 C24 -178.13(13)
O5 C23 C24 C25 -14.3(2)
O5 C23 C24 C29 166.13(14)
C29 C24 C25 C26 0.2(2)
C23 C24 C25 C26 -179.33(15)
C24 C25 C26 C27 -1.1(2)
C25 C26 C27 C28 1.0(2)
C26 C27 C28 C29 -0.2(2)
C27 C28 C29 C24 -0.7(2)
C25 C24 C29 C28 0.6(2)
C23 C24 C29 C28 -179.78(15)
C4 O3 C30 C31 -176.27(15)

loop_
_cod_related_entry_id
_cod_related_entry_database
_cod_related_entry_code
1 ChemSpider 4421608
